data_4513120
loop_
_publ_author_name
'Hisamatsu, Shugo'
'Masu, Hyuma'
'Takahashi, Masahiro'
'Kishikawa, Keiki'
'Kohmoto, Shigeo'

_publ_section_title
;
 Pairwise Packing of Anthracene Fluorophore: Hydrogen-Bonding-Assisted
 Dimer Emission in Solid State
;
_journal_issue 5
_journal_name_full 'Crystal Growth &amp; Design'
_journal_page_first 2291
_journal_paper_doi 10.1021/acs.cgd.5b00081
_journal_volume 15
_journal_year 2015
_chemical_formula_moiety 'C20 H19 N O4'
_chemical_formula_sum 'C20 H19 N O4'
_chemical_formula_weight 337.36
_chemical_name_systematic
; 
 ? 
;
_space_group_IT_number 2
_symmetry_cell_setting triclinic
_symmetry_space_group_name_Hall '-P 1'
_symmetry_space_group_name_H-M 'P -1'
_atom_sites_solution_hydrogens geom
_atom_sites_solution_primary direct
_atom_sites_solution_secondary difmap
_audit_creation_method SHELXL-97
_cell_angle_alpha 70.3590(10)
_cell_angle_beta 81.1010(10)
_cell_angle_gamma 63.0850(10)
_cell_formula_units_Z 2
_cell_length_a 9.3609(10)
_cell_length_b 10.1496(11)
_cell_length_c 10.7978(12)
_cell_measurement_reflns_used 4775
_cell_measurement_temperature 173
_cell_measurement_theta_max 27.51
_cell_measurement_theta_min 2.36
_cell_volume 861.54(16)
_computing_cell_refinement 'APEX2 (Bruker AXS, 2006)'
_computing_data_collection 'APEX2 (Bruker AXS, 2006)'
_computing_data_reduction 'SAINT (Bruker AXS, 2004)'
_computing_molecular_graphics 'XSHEL (Bruker AXS,2002)'
_computing_publication_material 'XCIF (Bruker AXS, 2001)'
_computing_structure_refinement 'SHELXL-97 (Sheldrick, 1997)'
_computing_structure_solution 'SHELXS-97 (Sheldrick, 1997)'
_diffrn_ambient_temperature 173
_diffrn_detector_area_resol_mean 8.333
_diffrn_measured_fraction_theta_full 0.995
_diffrn_measured_fraction_theta_max 0.963
_diffrn_measurement_device_type 'Bruker APEXII CCD area detector'
_diffrn_measurement_method 'phi and omega scans'
_diffrn_radiation_monochromator graphite
_diffrn_radiation_source 'fine-focus sealed tube'
_diffrn_radiation_type MoK\a
_diffrn_radiation_wavelength 0.71073
_diffrn_reflns_av_R_equivalents 0.0273
_diffrn_reflns_av_sigmaI/netI 0.0260
_diffrn_reflns_limit_h_max 12
_diffrn_reflns_limit_h_min -12
_diffrn_reflns_limit_k_max 12
_diffrn_reflns_limit_k_min -13
_diffrn_reflns_limit_l_max 13
_diffrn_reflns_limit_l_min -13
_diffrn_reflns_number 9479
_diffrn_reflns_theta_full 25.00
_diffrn_reflns_theta_max 27.63
_diffrn_reflns_theta_min 2.36
_exptl_absorpt_coefficient_mu 0.091
_exptl_absorpt_correction_T_max 0.9892
_exptl_absorpt_correction_T_min 0.9517
_exptl_absorpt_correction_type empirical
_exptl_absorpt_process_details
;
SADABS Sheldrick 1996
;
_exptl_crystal_colour yellow
_exptl_crystal_density_diffrn 1.300
_exptl_crystal_density_method 'not measured'
_exptl_crystal_description block
_exptl_crystal_F_000 356
_exptl_crystal_size_max 0.55
_exptl_crystal_size_mid 0.30
_exptl_crystal_size_min 0.12
_refine_diff_density_max 0.632
_refine_diff_density_min -0.382
_refine_diff_density_rms 0.148
_refine_ls_extinction_method none
_refine_ls_goodness_of_fit_ref 1.038
_refine_ls_hydrogen_treatment constr
_refine_ls_matrix_type full
_refine_ls_number_parameters 228
_refine_ls_number_reflns 3868
_refine_ls_number_restraints 0
_refine_ls_restrained_S_all 1.038
_refine_ls_R_factor_all 0.0615
_refine_ls_R_factor_gt 0.0536
_refine_ls_shift/su_max 0.001
_refine_ls_shift/su_mean 0.000
_refine_ls_structure_factor_coef Fsqd
_refine_ls_weighting_details 'calc w=1/[\s^2^(Fo^2^)+(0.1125P)^2^+0.1801P] where P=(Fo^2^+2Fc^2^)/3'
_refine_ls_weighting_scheme calc
_refine_ls_wR_factor_gt 0.1601
_refine_ls_wR_factor_ref 0.1721
_reflns_number_gt 3227
_reflns_number_total 3868
_reflns_threshold_expression >2sigma(I)
_cod_data_source_file cg5b00081_si_002.cif
_cod_data_source_block 2(a120703his1)
_cod_depositor_comments
;
The following automatic conversions were performed:

'_symmetry_cell_setting' value 'Triclinic' changed to 'triclinic'
according to
/usr/data/users/saulius/crontab/automatic-downloads/current/ACS/lib/dictionaries/cif_core.dic
dictionary named 'cif_core.dic' version 2.4.2 from 2011-04-26.

Automatic conversion script
Id: cif_fix_values 3271 2015-04-21 07:52:19Z andrius 
;
_cod_original_sg_symbol_H-M 'P-1   '
_cod_database_code 4513120

loop_
_symmetry_equiv_pos_as_xyz
'x, y, z'
'-x, -y, -z'

loop_
_atom_site_label
_atom_site_type_symbol
_atom_site_fract_x
_atom_site_fract_y
_atom_site_fract_z
_atom_site_U_iso_or_equiv
_atom_site_adp_type
_atom_site_occupancy
_atom_site_symmetry_multiplicity
_atom_site_calc_flag
_atom_site_refinement_flags
C1 C 0.2415(4) 0.3824(3) 1.3538(2) 0.0830(9) Uani 1 1 d .
H1A H 0.1591 0.3619 1.4140 0.124 Uiso 1 1 calc R
H1B H 0.2522 0.4694 1.3651 0.124 Uiso 1 1 calc R
H1C H 0.3441 0.2900 1.3731 0.124 Uiso 1 1 calc R
C2 C 0.1950(2) 0.42155(17) 1.21715(16) 0.0394(4) Uani 1 1 d .
H2A1 H 0.0915 0.5150 1.1964 0.047 Uiso 1 1 calc R
H2A2 H 0.2772 0.4429 1.1554 0.047 Uiso 1 1 calc R
C12 C 0.11776(16) 0.12379(15) 0.76066(13) 0.0287(3) Uani 1 1 d .
C10 C -0.15115(15) 0.20122(14) 0.85771(13) 0.0250(3) Uani 1 1 d .
C5 C -0.09190(15) 0.20718(14) 0.96967(13) 0.0237(3) Uani 1 1 d .
C17 C 0.17672(15) 0.13118(14) 0.87236(13) 0.0264(3) Uani 1 1 d .
C4 C 0.07140(15) 0.17191(14) 0.97386(12) 0.0242(3) Uani 1 1 d .
C11 C -0.04514(16) 0.15911(15) 0.75660(13) 0.0270(3) Uani 1 1 d .
C6 C -0.20205(16) 0.25480(15) 1.07029(14) 0.0292(3) Uani 1 1 d .
H6 H -0.1642 0.2590 1.1449 0.035 Uiso 1 1 calc R
C9 C -0.31928(16) 0.24443(16) 0.85249(14) 0.0310(3) Uani 1 1 d .
H9 H -0.3608 0.2413 0.7792 0.037 Uiso 1 1 calc R
C16 C 0.34325(16) 0.09470(16) 0.87551(15) 0.0326(3) Uani 1 1 d .
H16 H 0.3837 0.1010 0.9477 0.039 Uiso 1 1 calc R
C3 C 0.16142(14) 0.29681(15) 1.08133(13) 0.0267(3) Uani 1 1 d .
C18 C -0.10828(18) 0.15149(16) 0.64066(14) 0.0325(3) Uani 1 1 d .
C8 C -0.41983(17) 0.28960(17) 0.95006(16) 0.0361(3) Uani 1 1 d .
H8 H -0.5308 0.3183 0.9442 0.043 Uiso 1 1 calc R
C7 C -0.36043(17) 0.29431(17) 1.06116(15) 0.0351(3) Uani 1 1 d .
H7 H -0.4318 0.3253 1.1295 0.042 Uiso 1 1 calc R
C13 C 0.22848(19) 0.07759(18) 0.65927(15) 0.0391(4) Uani 1 1 d .
H13 H 0.1920 0.0712 0.5851 0.047 Uiso 1 1 calc R
C15 C 0.44391(18) 0.05140(19) 0.77740(17) 0.0417(4) Uani 1 1 d .
H15 H 0.5541 0.0267 0.7818 0.050 Uiso 1 1 calc R
C14 C 0.3860(2) 0.0427(2) 0.66839(17) 0.0463(4) Uani 1 1 d .
H14 H 0.4581 0.0120 0.6003 0.056 Uiso 1 1 calc R
C19 C -0.2092(4) 0.2902(2) 0.4233(2) 0.0736(7) Uani 1 1 d .
H19A H -0.2934 0.2523 0.4466 0.088 Uiso 1 1 calc R
H19B H -0.1236 0.2258 0.3740 0.088 Uiso 1 1 calc R
N1 N 0.12853(13) 0.17726(13) 1.08630(11) 0.0275(3) Uani 1 1 d .
H1 H 0.1429 0.1018 1.1605 0.033 Uiso 1 1 calc R
O2 O 0.17485(12) 0.39201(11) 0.98247(10) 0.0337(3) Uani 1 1 d .
O1 O 0.18060(13) 0.28977(11) 1.20498(10) 0.0351(3) Uani 1 1 d .
O3 O -0.12701(17) 0.04192(14) 0.63923(11) 0.0482(3) Uani 1 1 d .
O4 O -0.14360(17) 0.28025(13) 0.54223(11) 0.0507(4) Uani 1 1 d .
C20 C -0.2774(4) 0.4540(3) 0.3425(2) 0.0966(10) Uani 1 1 d .
H20A H -0.3673 0.5154 0.3895 0.145 Uiso 1 1 calc R
H20B H -0.3152 0.4634 0.2589 0.145 Uiso 1 1 calc R
H20C H -0.1949 0.4924 0.3254 0.145 Uiso 1 1 calc R

loop_
_atom_site_aniso_label
_atom_site_aniso_U_11
_atom_site_aniso_U_22
_atom_site_aniso_U_33
_atom_site_aniso_U_23
_atom_site_aniso_U_13
_atom_site_aniso_U_12
C1 0.163(3) 0.0489(11) 0.0524(13) -0.0036(9) -0.0423(15) -0.0536(14)
C2 0.0511(9) 0.0327(7) 0.0419(9) -0.0111(6) -0.0055(7) -0.0228(7)
C12 0.0317(7) 0.0238(6) 0.0235(6) -0.0013(5) -0.0027(5) -0.0092(5)
C10 0.0276(6) 0.0192(6) 0.0262(7) -0.0019(5) -0.0061(5) -0.0100(5)
C5 0.0255(6) 0.0193(5) 0.0239(6) -0.0027(5) -0.0034(5) -0.0092(5)
C17 0.0254(6) 0.0220(6) 0.0260(7) -0.0010(5) -0.0039(5) -0.0085(5)
C4 0.0263(6) 0.0202(6) 0.0235(6) -0.0018(5) -0.0052(5) -0.0098(5)
C11 0.0337(7) 0.0217(6) 0.0222(6) -0.0008(5) -0.0073(5) -0.0108(5)
C6 0.0308(7) 0.0274(6) 0.0275(7) -0.0070(5) -0.0011(5) -0.0115(5)
C9 0.0302(7) 0.0283(6) 0.0336(7) -0.0027(5) -0.0100(5) -0.0134(5)
C16 0.0259(6) 0.0301(7) 0.0342(7) -0.0031(6) -0.0034(5) -0.0092(5)
C3 0.0208(6) 0.0258(6) 0.0309(7) -0.0068(5) -0.0033(5) -0.0081(5)
C18 0.0390(7) 0.0288(7) 0.0257(7) -0.0046(5) -0.0072(5) -0.0116(6)
C8 0.0243(6) 0.0325(7) 0.0466(9) -0.0047(6) -0.0041(6) -0.0121(5)
C7 0.0304(7) 0.0327(7) 0.0371(8) -0.0090(6) 0.0050(6) -0.0121(6)
C13 0.0441(8) 0.0379(8) 0.0249(7) -0.0071(6) 0.0004(6) -0.0108(6)
C15 0.0277(7) 0.0410(8) 0.0441(9) -0.0059(7) 0.0033(6) -0.0104(6)
C14 0.0395(8) 0.0479(9) 0.0343(8) -0.0093(7) 0.0103(6) -0.0099(7)
C19 0.1192(19) 0.0486(11) 0.0381(10) -0.0087(8) -0.0429(11) -0.0136(11)
N1 0.0313(6) 0.0264(5) 0.0244(6) -0.0016(4) -0.0071(4) -0.0141(5)
O2 0.0359(5) 0.0320(5) 0.0336(6) -0.0056(4) 0.0017(4) -0.0185(4)
O1 0.0490(6) 0.0304(5) 0.0313(6) -0.0061(4) -0.0089(4) -0.0211(5)
O3 0.0769(9) 0.0432(6) 0.0350(6) -0.0063(5) -0.0153(6) -0.0339(6)
O4 0.0869(9) 0.0324(6) 0.0278(6) 0.0005(4) -0.0248(6) -0.0205(6)
C20 0.136(2) 0.0613(14) 0.0478(13) -0.0068(11) -0.0458(15) 0.0020(15)

loop_
_atom_type_symbol
_atom_type_description
_atom_type_scat_dispersion_real
_atom_type_scat_dispersion_imag
_atom_type_scat_source
C C 0.0033 0.0016 'International Tables Vol C Tables 4.2.6.8 and 6.1.1.4'
H H 0.0000 0.0000 'International Tables Vol C Tables 4.2.6.8 and 6.1.1.4'
N N 0.0061 0.0033 'International Tables Vol C Tables 4.2.6.8 and 6.1.1.4'
O O 0.0106 0.0060 'International Tables Vol C Tables 4.2.6.8 and 6.1.1.4'

loop_
_geom_angle_atom_site_label_1
_geom_angle_atom_site_label_2
_geom_angle_atom_site_label_3
_geom_angle
C2 C1 H1A 109.5
C2 C1 H1B 109.5
H1A C1 H1B 109.5
C2 C1 H1C 109.5
H1A C1 H1C 109.5
H1B C1 H1C 109.5
O1 C2 C1 107.56(13)
O1 C2 H2A1 110.2
C1 C2 H2A1 110.2
O1 C2 H2A2 110.2
C1 C2 H2A2 110.2
H2A1 C2 H2A2 108.5
C11 C12 C13 122.62(13)
C11 C12 C17 118.83(12)
C13 C12 C17 118.54(13)
C11 C10 C9 122.65(12)
C11 C10 C5 119.22(11)
C9 C10 C5 118.09(12)
C4 C5 C6 122.29(12)
C4 C5 C10 118.95(12)
C6 C5 C10 118.71(11)
C4 C17 C16 122.30(12)
C4 C17 C12 119.35(12)
C16 C17 C12 118.35(13)
C17 C4 C5 121.74(12)
C17 C4 N1 120.04(11)
C5 C4 N1 118.22(11)
C10 C11 C12 121.90(12)
C10 C11 C18 118.70(12)
C12 C11 C18 119.39(13)
C7 C6 C5 121.08(13)
C7 C6 H6 119.5
C5 C6 H6 119.5
C8 C9 C10 121.26(13)
C8 C9 H9 119.4
C10 C9 H9 119.4
C15 C16 C17 121.16(14)
C15 C16 H16 119.4
C17 C16 H16 119.4
O2 C3 O1 125.25(12)
O2 C3 N1 125.90(12)
O1 C3 N1 108.83(11)
O3 C18 O4 124.36(13)
O3 C18 C11 124.09(12)
O4 C18 C11 111.53(12)
C9 C8 C7 120.45(13)
C9 C8 H8 119.8
C7 C8 H8 119.8
C6 C7 C8 120.41(14)
C6 C7 H7 119.8
C8 C7 H7 119.8
C14 C13 C12 120.45(15)
C14 C13 H13 119.8
C12 C13 H13 119.8
C16 C15 C14 120.38(14)
C16 C15 H15 119.8
C14 C15 H15 119.8
C13 C14 C15 121.11(15)
C13 C14 H14 119.4
C15 C14 H14 119.4
O4 C19 C20 107.56(17)
O4 C19 H19A 110.2
C20 C19 H19A 110.2
O4 C19 H19B 110.2
C20 C19 H19B 110.2
H19A C19 H19B 108.5
C3 N1 C4 121.43(11)
C3 N1 H1 119.3
C4 N1 H1 119.3
C3 O1 C2 115.29(11)
C18 O4 C19 117.48(14)
C19 C20 H20A 109.5
C19 C20 H20B 109.5
H20A C20 H20B 109.5
C19 C20 H20C 109.5
H20A C20 H20C 109.5
H20B C20 H20C 109.5

loop_
_geom_bond_atom_site_label_1
_geom_bond_atom_site_label_2
_geom_bond_distance
C1 C2 1.474(2)
C1 H1A 0.9800
C1 H1B 0.9800
C1 H1C 0.9800
C2 O1 1.4529(17)
C2 H2A1 0.9900
C2 H2A2 0.9900
C12 C11 1.404(2)
C12 C13 1.431(2)
C12 C17 1.4384(19)
C10 C11 1.398(2)
C10 C9 1.4347(18)
C10 C5 1.4352(17)
C5 C4 1.4079(18)
C5 C6 1.4256(19)
C17 C4 1.3948(19)
C17 C16 1.4331(18)
C4 N1 1.4263(16)
C11 C18 1.5027(18)
C6 C7 1.360(2)
C6 H6 0.9500
C9 C8 1.354(2)
C9 H9 0.9500
C16 C15 1.354(2)
C16 H16 0.9500
C3 O2 1.2100(17)
C3 O1 1.3485(17)
C3 N1 1.3636(17)
C18 O3 1.2069(18)
C18 O4 1.3155(18)
C8 C7 1.421(2)
C8 H8 0.9500
C7 H7 0.9500
C13 C14 1.363(2)
C13 H13 0.9500
C15 C14 1.413(3)
C15 H15 0.9500
C14 H14 0.9500
C19 O4 1.462(2)
C19 C20 1.473(3)
C19 H19A 0.9900
C19 H19B 0.9900
N1 H1 0.8800
C20 H20A 0.9800
C20 H20B 0.9800
C20 H20C 0.9800
